data_8102889
loop_
_publ_author_name
'B. C. Chan'
'P. L. Feng'
'Z. Hulvey'
'P. K. Dorhout'

_publ_section_title
;
Crystal structure of tripotassium tetraselenidophosphate, K~3~PSe~4~
;
_journal_issue 1
_journal_name_full 'Zeitschrift f\"ur Kristallographie - New Crystal Structures'
_journal_page_first 11
_journal_page_last 11
_journal_volume 220
_journal_year 2005
_chemical_formula_sum 'K3 P Se4'
_chemical_formula_weight 464.11
_chemical_name_systematic 'Tripotassium tetraselenidophosphate'
_space_group_IT_number 62
_symmetry_cell_setting orthorhombic
_symmetry_space_group_name_Hall '-P 2ac 2n'
_symmetry_space_group_name_H-M 'P n m a'
_atom_sites_solution_hydrogens geom
_atom_sites_solution_primary direct
_atom_sites_solution_secondary difmap
_audit_creation_method SHELXL-97
_cell_angle_alpha 90.00
_cell_angle_beta 90.00
_cell_angle_gamma 90.00
_cell_formula_units_Z 4
_cell_length_a 9.393(4)
_cell_length_b 10.954(5)
_cell_length_c 9.578(4)
_cell_measurement_reflns_used 781
_cell_measurement_temperature 571(2)
_cell_measurement_theta_max 20.62
_cell_measurement_theta_min 3.56
_cell_volume 985.5(7)
_computing_cell_refinement 'Bruker SMART'
_computing_data_collection 'Bruker SMART'
_computing_data_reduction 'Bruker SAINT'
_computing_molecular_graphics 'Bruker SHELXTL'
_computing_publication_material 'Bruker SHELXTL'
_computing_structure_refinement 'SHELXL-97 (Sheldrick, 1997)'
_computing_structure_solution 'SHELXS-97 (Sheldrick, 1990)'
_diffrn_ambient_temperature 571(2)
_diffrn_measured_fraction_theta_full 0.995
_diffrn_measured_fraction_theta_max 0.995
_diffrn_measurement_device_type 'CCD area detector'
_diffrn_measurement_method 'phi and omega scans'
_diffrn_radiation_monochromator graphite
_diffrn_radiation_source 'fine-focus sealed tube'
_diffrn_radiation_type MoK\a
_diffrn_radiation_wavelength 0.71073
_diffrn_reflns_av_R_equivalents 0.0791
_diffrn_reflns_av_sigmaI/netI 0.0568
_diffrn_reflns_limit_h_max 12
_diffrn_reflns_limit_h_min -12
_diffrn_reflns_limit_k_max 14
_diffrn_reflns_limit_k_min -14
_diffrn_reflns_limit_l_max 12
_diffrn_reflns_limit_l_min -12
_diffrn_reflns_number 8714
_diffrn_reflns_theta_full 28.28
_diffrn_reflns_theta_max 28.28
_diffrn_reflns_theta_min 2.82
_exptl_absorpt_coefficient_mu 16.236
_exptl_absorpt_correction_T_max 1
_exptl_absorpt_correction_T_min 0.790637
_exptl_absorpt_correction_type SADABS
_exptl_crystal_colour Clear/Green
_exptl_crystal_density_diffrn 3.128
_exptl_crystal_density_method 'not measured'
_exptl_crystal_description block
_exptl_crystal_F_000 832
_exptl_crystal_size_max 0.20
_exptl_crystal_size_mid 0.20
_exptl_crystal_size_min 0.20
_refine_diff_density_max 0.680
_refine_diff_density_min -0.596
_refine_diff_density_rms 0.157
_refine_ls_extinction_coef 0.0037(3)
_refine_ls_extinction_expression Fc^*^=kFc[1+0.001xFc^2^\l^3^/sin(2\q)]^-1/4^
_refine_ls_extinction_method SHELXL
_refine_ls_goodness_of_fit_ref 0.934
_refine_ls_hydrogen_treatment mixed
_refine_ls_matrix_type full
_refine_ls_number_parameters 44
_refine_ls_number_reflns 1279
_refine_ls_number_restraints 0
_refine_ls_restrained_S_all 0.934
_refine_ls_R_factor_all 0.0628
_refine_ls_R_factor_gt 0.0294
_refine_ls_shift/su_max 0.048
_refine_ls_shift/su_mean 0.004
_refine_ls_structure_factor_coef Fsqd
_refine_ls_weighting_details 'calc w=1/[\s^2^(Fo^2^)+(0.0273P)^2^+0.0000P] where P=(Fo^2^+2Fc^2^)/3'
_refine_ls_weighting_scheme calc
_refine_ls_wR_factor_gt 0.0546
_refine_ls_wR_factor_ref 0.0629
_reflns_number_gt 900
_reflns_number_total 1279
_reflns_threshold_expression >2sigma(I)
_cod_data_source_file 409813.cff
_cod_data_source_block pdcd61
_cod_original_cell_volume 985.5(8)
_cod_original_sg_symbol_H-M Pnma
_cod_database_code 8102889

loop_
_symmetry_equiv_pos_as_xyz
'x, y, z'
'-x+1/2, -y, z+1/2'
'-x, y+1/2, -z'
'x+1/2, -y+1/2, -z+1/2'
'-x, -y, -z'
'x-1/2, y, -z-1/2'
'x, -y-1/2, z'
'-x-1/2, y-1/2, z-1/2'

loop_
_atom_site_label
_atom_site_type_symbol
_atom_site_fract_x
_atom_site_fract_y
_atom_site_fract_z
_atom_site_U_iso_or_equiv
_atom_site_adp_type
_atom_site_occupancy
_atom_site_symmetry_multiplicity
_atom_site_Wyckoff_symbol
_atom_site_calc_flag
_atom_site_refinement_flags
_atom_site_disorder_assembly
_atom_site_disorder_group
Se1 Se 0.16168(5) 0.41608(4) 0.46283(5) 0.03066(16) Uani 1 8 d d . . .
Se3 Se 0.48781(6) 0.2500 0.41529(7) 0.02657(19) Uani 1 4 c d S . .
Se2 Se 0.30896(7) 0.2500 0.74941(6) 0.02727(18) Uani 1 4 c d S . .
K1 K -0.14571(16) 0.2500 0.41277(17) 0.0467(5) Uani 1 4 c d S . .
P1 P 0.27884(16) 0.2500 0.52181(16) 0.0191(3) Uani 1 4 c d S . .
K2 K 0.55356(11) 0.45527(10) 0.69849(11) 0.0342(3) Uani 1 8 d d . . .

loop_
_atom_site_aniso_label
_atom_site_aniso_U_11
_atom_site_aniso_U_22
_atom_site_aniso_U_33
_atom_site_aniso_U_23
_atom_site_aniso_U_13
_atom_site_aniso_U_12
Se1 0.0322(3) 0.0254(3) 0.0343(3) 0.0062(2) -0.0042(2) 0.0060(2)
Se2 0.0307(4) 0.0328(4) 0.0183(3) 0.000 0.0000(3) 0.000
Se3 0.0223(3) 0.0331(4) 0.0243(4) 0.000 0.0047(3) 0.000
K1 0.0376(9) 0.0672(13) 0.0354(9) 0.000 0.0088(7) 0.000
K2 0.0392(6) 0.0290(6) 0.0344(6) 0.0039(5) 0.0003(5) -0.0026(5)
P1 0.0190(8) 0.0200(8) 0.0183(8) 0.000 -0.0004(6) 0.000

loop_
_atom_type_symbol
_atom_type_description
_atom_type_scat_dispersion_real
_atom_type_scat_dispersion_imag
_atom_type_scat_source
P P 0.1023 0.0942 'International Tables Vol C Tables 4.2.6.8 and 6.1.1.4'
K K 0.2009 0.2494 'International Tables Vol C Tables 4.2.6.8 and 6.1.1.4'
Se Se -0.0929 2.2259 'International Tables Vol C Tables 4.2.6.8 and 6.1.1.4'

loop_
_geom_angle_atom_site_label_1
_geom_angle_atom_site_label_2
_geom_angle_atom_site_label_3
_geom_angle
_geom_angle_site_symmetry_1
_geom_angle_site_symmetry_3
_geom_angle_publ_flag
P1 Se1 K2 93.79(5) . 5_666 ?
P1 Se1 K2 90.50(5) . 6_557 ?
K2 Se1 K2 127.76(3) 5_666 6_557 ?
P1 Se1 K1 91.04(5) . . ?
K2 Se1 K1 144.67(4) 5_666 . ?
K2 Se1 K1 87.11(4) 6_557 . ?
P1 Se1 K2 143.14(4) . 2_564 ?
K2 Se1 K2 87.66(4) 5_666 2_564 ?
K2 Se1 K2 117.31(3) 6_557 2_564 ?
K1 Se1 K2 68.38(4) . 2_564 ?
P1 Se1 K1 136.53(5) . 5_566 ?
K2 Se1 K1 77.13(4) 5_666 5_566 ?
K2 Se1 K1 64.94(3) 6_557 5_566 ?
K1 Se1 K1 120.80(2) . 5_566 ?
K2 Se1 K1 79.66(4) 2_564 5_566 ?
P1 Se3 K1 95.71(6) . 6_656 ?
P1 Se3 K2 92.64(3) . 3_646 ?
K1 Se3 K2 70.30(2) 6_656 3_646 ?
P1 Se3 K2 92.64(3) . 5_666 ?
K1 Se3 K2 70.30(2) 6_656 5_666 ?
K2 Se3 K2 140.57(5) 3_646 5_666 ?
P1 Se3 K1 152.93(6) . 1_655 ?
K1 Se3 K1 111.36(4) 6_656 1_655 ?
K2 Se3 K1 96.38(2) 3_646 1_655 ?
K2 Se3 K1 96.38(2) 5_666 1_655 ?
P1 Se3 K2 78.66(4) . . ?
K1 Se3 K2 140.20(3) 6_656 . ?
K2 Se3 K2 148.46(3) 3_646 . ?
K2 Se3 K2 70.65(4) 5_666 . ?
K1 Se3 K2 80.37(3) 1_655 . ?
P1 Se3 K2 78.66(4) . 7_565 ?
K1 Se3 K2 140.20(3) 6_656 7_565 ?
K2 Se3 K2 70.65(4) 3_646 7_565 ?
K2 Se3 K2 148.46(3) 5_666 7_565 ?
K1 Se3 K2 80.37(3) 1_655 7_565 ?
K2 Se3 K2 77.90(5) . 7_565 ?
P1 Se2 K2 86.68(4) . . ?
P1 Se2 K2 86.68(4) . 7_565 ?
K2 Se2 K2 87.50(5) . 7_565 ?
P1 Se2 K1 179.89(6) . 6_657 ?
K2 Se2 K1 93.24(3) . 6_657 ?
K2 Se2 K1 93.24(3) 7_565 6_657 ?
P1 Se2 K2 93.21(4) . 4_456 ?
K2 Se2 K2 178.78(3) . 4_456 ?
K2 Se2 K2 93.71(5) 7_565 4_456 ?
K1 Se2 K2 86.87(3) 6_657 4_456 ?
P1 Se2 K2 93.21(4) . 6_557 ?
K2 Se2 K2 93.71(5) . 6_557 ?
K2 Se2 K2 178.78(3) 7_565 6_557 ?
K1 Se2 K2 86.87(3) 6_657 6_557 ?
K2 Se2 K2 85.09(5) 4_456 6_557 ?
Se2 K1 Se3 165.74(6) 6_557 6_556 ?
Se2 K1 Se3 82.10(4) 6_557 1_455 ?
Se3 K1 Se3 112.16(5) 6_556 1_455 ?
Se2 K1 Se1 88.36(4) 6_557 . ?
Se3 K1 Se1 79.55(4) 6_556 . ?
Se3 K1 Se1 146.81(3) 1_455 . ?
Se2 K1 Se1 88.36(4) 6_557 7_565 ?
Se3 K1 Se1 79.55(4) 6_556 7_565 ?
Se3 K1 Se1 146.81(3) 1_455 7_565 ?
Se1 K1 Se1 63.73(5) . 7_565 ?
Se2 K1 Se1 71.83(3) 6_557 5_566 ?
Se3 K1 Se1 107.57(3) 6_556 5_566 ?
Se3 K1 Se1 87.64(2) 1_455 5_566 ?
Se1 K1 Se1 59.20(2) . 5_566 ?
Se1 K1 Se1 119.42(4) 7_565 5_566 ?
Se2 K1 Se1 71.83(3) 6_557 3_546 ?
Se3 K1 Se1 107.57(3) 6_556 3_546 ?
Se3 K1 Se1 87.64(2) 1_455 3_546 ?
Se1 K1 Se1 119.42(4) . 3_546 ?
Se1 K1 Se1 59.20(2) 7_565 3_546 ?
Se1 K1 Se1 143.65(5) 5_566 3_546 ?
Se2 K1 K2 123.20(3) 6_557 8_655 ?
Se3 K1 K2 55.41(3) 6_556 8_655 ?
Se3 K1 K2 102.96(4) 1_455 8_655 ?
Se1 K1 K2 108.81(5) . 8_655 ?
Se1 K1 K2 56.86(3) 7_565 8_655 ?
Se1 K1 K2 162.29(4) 5_566 8_655 ?
Se1 K1 K2 52.30(3) 3_546 8_655 ?
Se2 K1 K2 123.20(3) 6_557 2_564 ?
Se3 K1 K2 55.41(3) 6_556 2_564 ?
Se3 K1 K2 102.96(4) 1_455 2_564 ?
Se1 K1 K2 56.86(3) . 2_564 ?
Se1 K1 K2 108.81(5) 7_565 2_564 ?
Se1 K1 K2 52.30(3) 5_566 2_564 ?
Se1 K1 K2 162.29(4) 3_546 2_564 ?
K2 K1 K2 110.80(6) 8_655 2_564 ?
Se2 K1 K2 47.14(3) 6_557 1_455 ?
Se3 K1 K2 142.39(3) 6_556 1_455 ?
Se3 K1 K2 51.12(3) 1_455 1_455 ?
Se1 K1 K2 100.16(4) . 1_455 ?
Se1 K1 K2 134.46(5) 7_565 1_455 ?
Se1 K1 K2 46.94(2) 5_566 1_455 ?
Se1 K1 K2 105.09(4) 3_546 1_455 ?
K2 K1 K2 149.56(4) 8_655 1_455 ?
K2 K1 K2 92.59(3) 2_564 1_455 ?
Se2 K1 K2 47.14(3) 6_557 7_465 ?
Se3 K1 K2 142.39(3) 6_556 7_465 ?
Se3 K1 K2 51.12(3) 1_455 7_465 ?
Se1 K1 K2 134.46(5) . 7_465 ?
Se1 K1 K2 100.16(4) 7_565 7_465 ?
Se1 K1 K2 105.09(4) 5_566 7_465 ?
Se1 K1 K2 46.94(2) 3_546 7_465 ?
K2 K1 K2 92.59(3) 8_655 7_465 ?
K2 K1 K2 149.56(4) 2_564 7_465 ?
K2 K1 K2 59.52(4) 1_455 7_465 ?
Se2 K1 K2 43.28(3) 6_557 6_557 ?
Se3 K1 K2 125.72(4) 6_556 6_557 ?
Se3 K1 K2 112.94(4) 1_455 6_557 ?
Se1 K1 K2 46.27(2) . 6_557 ?
Se1 K1 K2 79.06(4) 7_565 6_557 ?
Se1 K1 K2 47.23(2) 5_566 6_557 ?
Se1 K1 K2 102.90(4) 3_546 6_557 ?
K2 K1 K2 135.65(4) 8_655 6_557 ?
K2 K1 K2 86.18(4) 2_564 6_557 ?
K2 K1 K2 62.34(3) 1_455 6_557 ?
K2 K1 K2 90.41(4) 7_465 6_557 ?
Se2 P1 Se1 108.60(5) . 7_565 ?
Se2 P1 Se1 108.60(5) . . ?
Se1 P1 Se1 111.58(8) 7_565 . ?
Se2 P1 Se3 110.07(7) . . ?
Se1 P1 Se3 108.99(5) 7_565 . ?
Se1 P1 Se3 108.99(5) . . ?
Se2 P1 K2 58.23(4) . . ?
Se1 P1 K2 159.86(5) 7_565 . ?
Se1 P1 K2 87.98(4) . . ?
Se3 P1 K2 66.72(4) . . ?
Se2 P1 K2 58.23(4) . 7_565 ?
Se1 P1 K2 87.98(4) 7_565 7_565 ?
Se1 P1 K2 159.86(5) . 7_565 ?
Se3 P1 K2 66.72(4) . 7_565 ?
K2 P1 K2 72.16(5) . 7_565 ?
Se2 K2 Se2 91.12(4) . 6_657 ?
Se2 K2 Se1 155.78(4) . 5_666 ?
Se2 K2 Se1 77.33(4) 6_657 5_666 ?
Se2 K2 Se1 88.90(3) . 6_657 ?
Se2 K2 Se1 63.86(2) 6_657 6_657 ?
Se1 K2 Se1 104.44(4) 5_666 6_657 ?
Se2 K2 Se3 128.22(4) . 5_666 ?
Se2 K2 Se3 139.99(4) 6_657 5_666 ?
Se1 K2 Se3 63.51(3) 5_666 5_666 ?
Se1 K2 Se3 116.89(3) 6_657 5_666 ?
Se2 K2 Se1 76.35(4) . 2_565 ?
Se2 K2 Se1 125.09(4) 6_657 2_565 ?
Se1 K2 Se1 127.69(4) 5_666 2_565 ?
Se1 K2 Se1 62.69(3) 6_657 2_565 ?
Se3 K2 Se1 77.72(3) 5_666 2_565 ?
Se2 K2 Se3 63.71(3) . . ?
Se2 K2 Se3 79.24(3) 6_657 . ?
Se1 K2 Se3 92.97(4) 5_666 . ?
Se1 K2 Se3 133.66(4) 6_657 . ?
Se3 K2 Se3 109.35(4) 5_666 . ?
Se1 K2 Se3 134.05(4) 2_565 . ?
Se2 K2 P1 35.08(3) . . ?
Se2 K2 P1 98.96(5) 6_657 . ?
Se1 K2 P1 125.11(5) 5_666 . ?
Se1 K2 P1 123.10(4) 6_657 . ?
Se3 K2 P1 109.70(4) 5_666 . ?
Se1 K2 P1 99.54(4) 2_565 . ?
Se3 K2 P1 34.62(3) . . ?
Se2 K2 K1 130.29(4) . 2_565 ?
Se2 K2 K1 108.59(4) 6_657 2_565 ?
Se1 K2 K1 73.90(4) 5_666 2_565 ?
Se1 K2 K1 62.76(3) 6_657 2_565 ?
Se3 K2 K1 54.29(4) 5_666 2_565 ?
Se1 K2 K1 54.76(3) 2_565 2_565 ?
Se3 K2 K1 162.23(4) . 2_565 ?
P1 K2 K1 149.97(4) . 2_565 ?
Se2 K2 K2 97.61(4) . 5_666 ?
Se2 K2 K2 118.90(5) 6_657 5_666 ?
Se1 K2 K2 70.63(4) 5_666 5_666 ?
Se1 K2 K2 172.75(5) 6_657 5_666 ?
Se3 K2 K2 56.37(3) 5_666 5_666 ?
Se1 K2 K2 115.70(5) 2_565 5_666 ?
Se3 K2 K2 52.97(4) . 5_666 ?
P1 K2 K2 63.83(4) . 5_666 ?
K1 K2 K2 110.28(5) 2_565 5_666 ?
Se2 K2 K2 46.25(3) . 7_565 ?
Se2 K2 K2 47.46(3) 6_657 7_565 ?
Se1 K2 K2 114.52(2) 5_666 7_565 ?
Se1 K2 K2 82.80(2) 6_657 7_565 ?
Se3 K2 K2 160.29(2) 5_666 7_565 ?
Se1 K2 K2 113.51(2) 2_565 7_565 ?
Se3 K2 K2 51.05(3) . 7_565 ?
P1 K2 K2 53.92(3) . 7_565 ?
K1 K2 K2 145.40(3) 2_565 7_565 ?
K2 K2 K2 103.99(3) 5_666 7_565 ?
Se2 K2 K1 100.83(4) . 1_655 ?
Se2 K2 K1 45.99(3) 6_657 1_655 ?
Se1 K2 K1 55.94(3) 5_666 1_655 ?
Se1 K2 K1 108.96(4) 6_657 1_655 ?
Se3 K2 K1 110.24(4) 5_666 1_655 ?
Se1 K2 K1 170.97(4) 2_565 1_655 ?
Se3 K2 K1 48.52(3) . 1_655 ?
P1 K2 K1 82.03(5) . 1_655 ?
K1 K2 K1 125.95(3) 2_565 1_655 ?
K2 K2 K1 73.03(4) 5_666 1_655 ?
K2 K2 K1 60.24(2) 7_565 1_655 ?

loop_
_geom_bond_atom_site_label_1
_geom_bond_atom_site_label_2
_geom_bond_distance
_geom_bond_site_symmetry_2
_geom_bond_publ_flag
Se1 P1 2.2000(12) . ?
Se1 K2 3.3951(15) 5_666 ?
Se1 K2 3.4261(18) 6_557 ?
Se1 K1 3.4462(18) . ?
Se1 K2 3.5332(15) 2_564 ?
Se1 K1 3.8499(18) 5_566 ?
Se3 P1 2.2121(18) . ?
Se3 K1 3.383(2) 6_656 ?
Se3 K2 3.4296(18) 3_646 ?
Se3 K2 3.4296(18) 5_666 ?
Se3 K1 3.442(2) 1_655 ?
Se3 K2 3.5770(16) . ?
Se3 K2 3.5770(16) 7_565 ?
Se2 P1 2.1982(19) . ?
Se2 K2 3.2516(15) . ?
Se2 K2 3.2516(15) 7_565 ?
Se2 K1 3.263(2) 6_657 ?
Se2 K2 3.3256(16) 4_456 ?
Se2 K2 3.3256(16) 6_557 ?
K1 Se2 3.263(2) 6_557 ?
K1 Se3 3.383(2) 6_556 ?
K1 Se3 3.442(2) 1_455 ?
K1 Se1 3.4461(18) 7_565 ?
K1 Se1 3.8499(18) 5_566 ?
K1 Se1 3.8499(18) 3_546 ?
K1 K2 3.9224(19) 8_655 ?
K1 K2 3.9224(19) 2_564 ?
K1 K2 4.530(2) 1_455 ?
K1 K2 4.530(2) 7_465 ?
K1 K2 4.735(2) 6_557 ?
P1 Se1 2.2000(12) 7_565 ?
P1 K2 3.8181(19) . ?
P1 K2 3.8181(19) 7_565 ?
K2 Se2 3.3256(16) 6_657 ?
K2 Se1 3.3951(15) 5_666 ?
K2 Se1 3.4261(18) 6_657 ?
K2 Se3 3.4296(18) 5_666 ?
K2 Se1 3.5332(15) 2_565 ?
K2 K1 3.9224(19) 2_565 ?
K2 K2 4.053(3) 5_666 ?
K2 K2 4.497(3) 7_565 ?
K2 K1 4.530(2) 1_655 ?
